data_4035862
loop_
_publ_author_name
'Bookser, Brett C.'
'Weinhouse, Michael I.'
'Burns, Aaron C.'
'Valiere, Andrew N.'
'Valdez, Lino J.'
'Stanczak, Pawel'
'Na, Jim'
'Rheingold, Arnold L.'
'Moore, Curtis E.'
'Dyck, Brian'

_publ_section_title
;
 Solvent-Controlled, Site-Selective N-Alkylation Reactions of Azolo-Fused
 Ring Heterocycles at N1-, N2-, and N3-Positions, Including Pyrazolo[3,4-
 d]pyrimidines, Purines, [1,2,3]Triazolo[4,5]pyridines, and Related
 Deaza-Compounds.
;
_journal_issue 12
_journal_name_full 'The Journal of organic chemistry'
_journal_page_first 6334
_journal_page_last 6353
_journal_paper_doi 10.1021/acs.joc.8b00540
_journal_volume 83
_journal_year 2018
_chemical_formula_moiety 'C6 H5 Cl N4'
_chemical_formula_sum 'C6 H5 Cl N4'
_chemical_formula_weight 168.59
_space_group_crystal_system monoclinic
_space_group_IT_number 14
_space_group_name_Hall '-P 2ybc'
_space_group_name_H-M_alt 'P 1 21/c 1'
_atom_sites_solution_hydrogens geom
_atom_sites_solution_primary dual
_atom_sites_solution_secondary difmap
_audit_creation_date 2016-08-25
_audit_creation_method
;
Olex2 1.2
(compiled 2016.02.19 svn.r3266 for OlexSys, GUI svn.r5155)
;
_cell_angle_alpha 90
_cell_angle_beta 95.259(9)
_cell_angle_gamma 90
_cell_formula_units_Z 4
_cell_length_a 8.176(3)
_cell_length_b 12.399(4)
_cell_length_c 7.156(2)
_cell_measurement_reflns_used 1260
_cell_measurement_temperature 100(2)
_cell_measurement_theta_max 67.42
_cell_measurement_theta_min 5.45
_cell_volume 722.4(4)
_computing_cell_refinement 'SAINT v8.34A (Bruker, 2013)'
_computing_data_collection 'APEX2 v2013.10-0 (Bruker, 2013)'
_computing_data_reduction 'SAINT v8.34A (Bruker, 2013)'
_computing_molecular_graphics 'Olex2 (Dolomanov et al., 2009)'
_computing_publication_material 'Olex2 (Dolomanov et al., 2009)'
_computing_structure_refinement 'XL (Sheldrick, 2008)'
_computing_structure_solution 'XT (Sheldrick, 2008)'
_diffrn_ambient_temperature 100.0
_diffrn_detector_area_resol_mean 7.9
_diffrn_detector_type 'CCD Area Detector'
_diffrn_measured_fraction_theta_full 0.985
_diffrn_measured_fraction_theta_max 0.965
_diffrn_measurement_device 'Kappa Four-Circle Diffractometer'
_diffrn_measurement_device_type 'Bruker APEX-II CCD'
_diffrn_measurement_method '\f and \w scans'
_diffrn_radiation_type CuK\a
_diffrn_radiation_wavelength 1.54178
_diffrn_reflns_av_R_equivalents 0.0528
_diffrn_reflns_av_unetI/netI 0.0511
_diffrn_reflns_Laue_measured_fraction_full 0.985
_diffrn_reflns_Laue_measured_fraction_max 0.965
_diffrn_reflns_limit_h_max 8
_diffrn_reflns_limit_h_min -9
_diffrn_reflns_limit_k_max 14
_diffrn_reflns_limit_k_min -14
_diffrn_reflns_limit_l_max 8
_diffrn_reflns_limit_l_min -6
_diffrn_reflns_number 4602
_diffrn_reflns_point_group_measured_fraction_full 0.985
_diffrn_reflns_point_group_measured_fraction_max 0.965
_diffrn_reflns_theta_full 67.679
_diffrn_reflns_theta_max 69.621
_diffrn_reflns_theta_min 5.433
_diffrn_standards_number 0
_exptl_absorpt_coefficient_mu 4.139
_exptl_absorpt_correction_T_max 0.3200
_exptl_absorpt_correction_T_min 0.1397
_exptl_absorpt_correction_type multi-scan
_exptl_absorpt_process_details
;
SADABS-2014/5 (Bruker,2014/5) was used for absorption correction.
wR2(int) was 0.1261 before and 0.0757 after correction.
The Ratio of minimum to maximum transmission is 0.4366.
The \l/2 correction factor is 0.00150.
;
_exptl_crystal_colour colorless
_exptl_crystal_colour_primary colorless
_exptl_crystal_density_diffrn 1.550
_exptl_crystal_description plate
_exptl_crystal_F_000 344
_exptl_crystal_size_max 0.3
_exptl_crystal_size_mid 0.2
_exptl_crystal_size_min 0.14
_refine_diff_density_max 0.410
_refine_diff_density_min -0.528
_refine_diff_density_rms 0.092
_refine_ls_extinction_method none
_refine_ls_goodness_of_fit_ref 1.126
_refine_ls_hydrogen_treatment constr
_refine_ls_matrix_type full
_refine_ls_number_parameters 101
_refine_ls_number_reflns 1310
_refine_ls_number_restraints 0
_refine_ls_restrained_S_all 1.126
_refine_ls_R_factor_all 0.0657
_refine_ls_R_factor_gt 0.0545
_refine_ls_shift/su_max 0.000
_refine_ls_shift/su_mean 0.000
_refine_ls_structure_factor_coef Fsqd
_refine_ls_weighting_details 'w=1/[\s^2^(Fo^2^)+(0.0787P)^2^+1.1127P] where P=(Fo^2^+2Fc^2^)/3'
_refine_ls_weighting_scheme calc
_refine_ls_wR_factor_gt 0.1417
_refine_ls_wR_factor_ref 0.1640
_reflns_Friedel_coverage 0.000
_reflns_number_gt 1098
_reflns_number_total 1310
_reflns_threshold_expression 'I > 2\s(I)'
_cod_data_source_file jo8b00540_si_004.cif
_cod_data_source_block dart168
_cod_database_code 4035862
_shelx_space_group_comment
;
The symmetry employed for this shelxl refinement is uniquely defined
by the following loop, which should always be used as a source of
symmetry information in preference to the above space-group names.
They are only intended as comments.
;
_shelx_estimated_absorpt_t_max 0.595
_shelx_estimated_absorpt_t_min 0.370
_olex2_refinement_description
;
1. Fixed Uiso
 At 1.2 times of:
  All C(H) groups
 At 1.5 times of:
  All C(H,H,H) groups
2.a Aromatic/amide H refined with riding coordinates:
 C1(H1), C2(H2)
2.b Idealised Me refined as rotating group:
 C6(H6A,H6B,H6C)
;
_shelx_shelxl_version_number 2014/7
_olex2_submission_special_instructions 'No special instructions were received'

loop_
_space_group_symop_operation_xyz
'x, y, z'
'-x, y+1/2, -z+1/2'
'-x, -y, -z'
'x, -y-1/2, z-1/2'

loop_
_atom_site_label
_atom_site_type_symbol
_atom_site_fract_x
_atom_site_fract_y
_atom_site_fract_z
_atom_site_U_iso_or_equiv
_atom_site_adp_type
_atom_site_occupancy
_atom_site_site_symmetry_order
_atom_site_calc_flag
_atom_site_refinement_flags_posn
Cl1 Cl 0.44626(11) 0.15239(7) 0.09065(13) 0.0346(3) Uani 1 1 d .
N4 N -0.0508(3) 0.3303(2) 0.2617(4) 0.0257(7) Uani 1 1 d .
N1 N 0.4099(4) 0.3629(2) 0.0895(4) 0.0301(7) Uani 1 1 d .
N3 N -0.0590(4) 0.2210(2) 0.2684(4) 0.0295(7) Uani 1 1 d .
N2 N 0.0792(4) 0.1799(2) 0.2180(4) 0.0290(7) Uani 1 1 d .
C1 C 0.3252(4) 0.4562(3) 0.1162(5) 0.0314(8) Uani 1 1 d .
H1 H 0.3784 0.5223 0.0929 0.038 Uiso 1 1 calc R
C2 C 0.1689(4) 0.4619(3) 0.1744(5) 0.0287(8) Uani 1 1 d .
H2 H 0.1148 0.5286 0.1912 0.034 Uiso 1 1 calc R
C3 C 0.0959(4) 0.3618(3) 0.2066(5) 0.0239(7) Uani 1 1 d .
C6 C -0.1880(5) 0.3954(3) 0.3162(6) 0.0338(8) Uani 1 1 d .
H6A H -0.1672 0.4717 0.2914 0.051 Uiso 1 1 calc GR
H6B H -0.1992 0.3854 0.4503 0.051 Uiso 1 1 calc GR
H6C H -0.2896 0.3728 0.2435 0.051 Uiso 1 1 calc GR
C5 C 0.3379(4) 0.2709(3) 0.1215(5) 0.0262(8) Uani 1 1 d .
C4 C 0.1786(4) 0.2651(2) 0.1781(5) 0.0261(8) Uani 1 1 d .

loop_
_atom_site_aniso_label
_atom_site_aniso_U_11
_atom_site_aniso_U_22
_atom_site_aniso_U_33
_atom_site_aniso_U_23
_atom_site_aniso_U_13
_atom_site_aniso_U_12
Cl1 0.0387(6) 0.0296(5) 0.0359(6) -0.0003(3) 0.0056(4) 0.0092(3)
N4 0.0274(15) 0.0217(14) 0.0282(16) 0.0010(11) 0.0028(12) -0.0014(11)
N1 0.0310(15) 0.0303(16) 0.0288(16) 0.0009(12) 0.0016(12) -0.0018(12)
N3 0.0315(16) 0.0213(14) 0.0357(17) 0.0031(12) 0.0028(12) -0.0033(11)
N2 0.0342(16) 0.0204(14) 0.0327(17) 0.0025(12) 0.0041(12) -0.0009(11)
C1 0.0359(19) 0.0216(17) 0.037(2) 0.0006(15) 0.0045(15) -0.0058(14)
C2 0.0350(19) 0.0196(16) 0.0309(19) -0.0010(14) 0.0000(14) -0.0014(13)
C3 0.0279(17) 0.0222(16) 0.0216(17) -0.0006(13) 0.0023(13) -0.0004(12)
C6 0.0335(19) 0.0292(18) 0.040(2) -0.0004(16) 0.0097(15) 0.0032(15)
C5 0.0296(18) 0.0262(17) 0.0226(18) -0.0005(13) 0.0007(13) 0.0006(13)
C4 0.0330(18) 0.0179(16) 0.0272(19) 0.0009(13) 0.0016(14) -0.0015(13)

loop_
_atom_type_symbol
_atom_type_description
_atom_type_scat_dispersion_real
_atom_type_scat_dispersion_imag
_atom_type_scat_source
C C 0.0181 0.0091 'International Tables Vol C Tables 4.2.6.8 and 6.1.1.4'
H H 0.0000 0.0000 'International Tables Vol C Tables 4.2.6.8 and 6.1.1.4'
Cl Cl 0.3639 0.7018 'International Tables Vol C Tables 4.2.6.8 and 6.1.1.4'
N N 0.0311 0.0180 'International Tables Vol C Tables 4.2.6.8 and 6.1.1.4'

loop_
_geom_angle_atom_site_label_1
_geom_angle_atom_site_label_2
_geom_angle_atom_site_label_3
_geom_angle
N3 N4 C6 120.0(3)
C3 N4 N3 110.3(3)
C3 N4 C6 129.8(3)
C5 N1 C1 117.9(3)
N2 N3 N4 109.2(3)
N3 N2 C4 107.3(3)
N1 C1 H1 117.3
N1 C1 C2 125.4(3)
C2 C1 H1 117.3
C1 C2 H2 122.5
C1 C2 C3 114.9(3)
C3 C2 H2 122.5
N4 C3 C2 134.7(3)
N4 C3 C4 104.3(3)
C4 C3 C2 121.0(3)
N4 C6 H6A 109.5
N4 C6 H6B 109.5
N4 C6 H6C 109.5
H6A C6 H6B 109.5
H6A C6 H6C 109.5
H6B C6 H6C 109.5
N1 C5 Cl1 118.0(3)
N1 C5 C4 122.6(3)
C4 C5 Cl1 119.4(3)
N2 C4 C3 108.9(3)
N2 C4 C5 132.9(3)
C3 C4 C5 118.1(3)

loop_
_geom_bond_atom_site_label_1
_geom_bond_atom_site_label_2
_geom_bond_distance
Cl1 C5 1.740(3)
N4 N3 1.358(4)
N4 C3 1.354(4)
N4 C6 1.464(5)
N1 C1 1.371(5)
N1 C5 1.312(5)
N3 N2 1.319(4)
N2 C4 1.378(4)
C1 H1 0.9500
C1 C2 1.382(5)
C2 H2 0.9500
C2 C3 1.405(5)
C3 C4 1.401(5)
C6 H6A 0.9800
C6 H6B 0.9800
C6 H6C 0.9800
C5 C4 1.401(5)

loop_
_geom_torsion_atom_site_label_1
_geom_torsion_atom_site_label_2
_geom_torsion_atom_site_label_3
_geom_torsion_atom_site_label_4
_geom_torsion
Cl1 C5 C4 N2 -0.2(6)
Cl1 C5 C4 C3 178.4(3)
N4 N3 N2 C4 0.0(4)
N4 C3 C4 N2 -0.3(4)
N4 C3 C4 C5 -179.2(3)
N1 C1 C2 C3 -0.1(6)
N1 C5 C4 N2 179.5(3)
N1 C5 C4 C3 -2.0(5)
N3 N4 C3 C2 179.2(4)
N3 N4 C3 C4 0.4(4)
N3 N2 C4 C3 0.2(4)
N3 N2 C4 C5 178.8(4)
C1 N1 C5 Cl1 -179.2(3)
C1 N1 C5 C4 1.2(5)
C1 C2 C3 N4 -179.5(4)
C1 C2 C3 C4 -0.8(5)
C2 C3 C4 N2 -179.4(3)
C2 C3 C4 C5 1.7(5)
C3 N4 N3 N2 -0.3(4)
C6 N4 N3 N2 -178.4(3)
C6 N4 C3 C2 -2.9(6)
C6 N4 C3 C4 178.3(3)
C5 N1 C1 C2 -0.1(6)
